data_7153011
loop_
_publ_author_name
'Zheng, Ningjuan'
'Li, Hongda'
'Sun, Guangyan'
'Zhong, Keli'
'Yin, Bingzhu'

_publ_section_title
;
 Synthesis and properties of T-shaped organic conjugates based on
 3,6-diarylpyridazine-fused tetrathiafulvalene.
;
_journal_issue 31
_journal_name_full 'Organic &amp; biomolecular chemistry'
_journal_page_first 5100
_journal_page_last 5108
_journal_paper_doi 10.1039/c3ob40704g
_journal_volume 11
_journal_year 2013
_chemical_formula_sum 'C40 H36 N2 S6'
_chemical_formula_weight 737.07
_chemical_name_systematic
;
?
;
_space_group_IT_number 2
_symmetry_space_group_name_Hall '-P 1'
_symmetry_space_group_name_H-M 'P -1'
_atom_sites_solution_hydrogens geom
_atom_sites_solution_primary direct
_atom_sites_solution_secondary difmap
_audit_creation_method SHELXL-97
_cell_angle_alpha 105.68(3)
_cell_angle_beta 106.12(3)
_cell_angle_gamma 99.11(3)
_cell_formula_units_Z 2
_cell_length_a 9.0851(18)
_cell_length_b 13.860(3)
_cell_length_c 16.244(3)
_cell_measurement_temperature 291(2)
_cell_volume 1830.7(9)
_computing_structure_refinement 'SHELXL-97 (Sheldrick, 1997)'
_computing_structure_solution 'SHELXS-97 (Sheldrick, 1990)'
_diffrn_ambient_temperature 291(2)
_diffrn_measured_fraction_theta_full 0.925
_diffrn_measured_fraction_theta_max 0.925
_diffrn_radiation_monochromator graphite
_diffrn_radiation_source 'fine-focus sealed tube'
_diffrn_radiation_type MoK\a
_diffrn_radiation_wavelength 0.71073
_diffrn_reflns_av_R_equivalents 0.1352
_diffrn_reflns_av_sigmaI/netI 0.1906
_diffrn_reflns_limit_h_max 11
_diffrn_reflns_limit_h_min -10
_diffrn_reflns_limit_k_max 17
_diffrn_reflns_limit_k_min -17
_diffrn_reflns_limit_l_max 20
_diffrn_reflns_limit_l_min -21
_diffrn_reflns_number 16954
_diffrn_reflns_theta_full 27.48
_diffrn_reflns_theta_max 27.48
_diffrn_reflns_theta_min 3.00
_exptl_absorpt_coefficient_mu 0.406
_exptl_absorpt_correction_T_max 0.9640
_exptl_absorpt_correction_T_min 0.7917
_exptl_crystal_density_diffrn 1.337
_exptl_crystal_density_method 'not measured'
_exptl_crystal_F_000 772
_exptl_crystal_size_max 0.60
_exptl_crystal_size_mid 0.10
_exptl_crystal_size_min 0.09
_refine_diff_density_max 0.770
_refine_diff_density_min -0.562
_refine_diff_density_rms 0.148
_refine_ls_extinction_coef 0.023(8)
_refine_ls_extinction_expression Fc^*^=kFc[1+0.001xFc^2^\l^3^/sin(2\q)]^-1/4^
_refine_ls_extinction_method SHELXL
_refine_ls_goodness_of_fit_ref 1.424
_refine_ls_hydrogen_treatment mixed
_refine_ls_matrix_type full
_refine_ls_number_parameters 420
_refine_ls_number_reflns 7749
_refine_ls_number_restraints 3
_refine_ls_restrained_S_all 1.424
_refine_ls_R_factor_all 0.3287
_refine_ls_R_factor_gt 0.1892
_refine_ls_shift/su_max 1.151
_refine_ls_shift/su_mean 0.033
_refine_ls_structure_factor_coef Fsqd
_refine_ls_weighting_details 'calc w=1/[\s^2^(Fo^2^)+(0.2000P)^2^+0.0000P] where P=(Fo^2^+2Fc^2^)/3'
_refine_ls_weighting_scheme calc
_refine_ls_wR_factor_gt 0.5106
_refine_ls_wR_factor_ref 0.5530
_reflns_number_gt 2550
_reflns_number_total 7749
_reflns_threshold_expression >2sigma(I)
_cod_data_source_file c3ob40704g.txt
_cod_data_source_block 1
_cod_original_cell_volume 1830.8(6)
_cod_database_code 7153011

loop_
_symmetry_equiv_pos_as_xyz
'x, y, z'
'-x, -y, -z'

loop_
_atom_site_label
_atom_site_type_symbol
_atom_site_fract_x
_atom_site_fract_y
_atom_site_fract_z
_atom_site_U_iso_or_equiv
_atom_site_adp_type
_atom_site_occupancy
_atom_site_symmetry_multiplicity
_atom_site_calc_flag
_atom_site_refinement_flags
C1 C -0.105(2) 0.9854(12) 0.1059(11) 0.080(5) Uani 1 1 d .
H1 H -0.0960 0.9258 0.0664 0.096 Uiso 1 1 calc R
C2 C -0.243(2) 1.0126(15) 0.0901(13) 0.097(6) Uani 1 1 d .
H2 H -0.3271 0.9703 0.0387 0.116 Uiso 1 1 calc R
C3 C -0.269(3) 1.0978(16) 0.1440(16) 0.104(6) Uani 1 1 d .
H3 H -0.3669 1.1130 0.1301 0.125 Uiso 1 1 calc R
C4 C -0.143(2) 1.1608(14) 0.2204(16) 0.105(6) Uani 1 1 d .
H4 H -0.1536 1.2209 0.2586 0.126 Uiso 1 1 calc R
C5 C 0.001(2) 1.1311(11) 0.2385(15) 0.096(6) Uani 1 1 d .
H5 H 0.0846 1.1704 0.2915 0.115 Uiso 1 1 calc R
C6 C 0.022(2) 1.0457(12) 0.1802(11) 0.079(5) Uani 1 1 d .
C7 C 0.1803(19) 1.0228(10) 0.2001(11) 0.071(4) Uani 1 1 d .
C8 C 0.277(2) 1.0417(11) 0.2861(11) 0.076(4) Uani 1 1 d .
H8 H 0.2476 1.0751 0.3347 0.091 Uiso 1 1 calc R
C9 C 0.416(2) 1.0128(10) 0.3027(10) 0.073(4) Uani 1 1 d .
H9 H 0.4789 1.0255 0.3623 0.087 Uiso 1 1 calc R
C10 C 0.4661(19) 0.9639(10) 0.2309(11) 0.071(4) Uani 1 1 d .
C11 C 0.3713(17) 0.9449(10) 0.1447(10) 0.062(4) Uani 1 1 d .
H11 H 0.4015 0.9125 0.0962 0.074 Uiso 1 1 calc R
C12 C 0.232(2) 0.9732(12) 0.1289(12) 0.080(4) Uani 1 1 d .
H12 H 0.1678 0.9594 0.0692 0.096 Uiso 1 1 calc R
C13 C 0.6120(17) 0.9246(9) 0.2513(9) 0.059(3) Uani 1 1 d .
C14 C 0.6107(18) 0.8268(11) 0.2034(10) 0.067(4) Uani 1 1 d .
C15 C 0.7518(18) 0.7951(10) 0.2275(9) 0.065(4) Uani 1 1 d .
C16 C 0.8814(17) 0.8646(10) 0.2945(10) 0.064(4) Uani 1 1 d .
C17 C 1.0403(19) 0.8440(10) 0.3230(10) 0.070(4) Uani 1 1 d .
C18 C 1.1322(19) 0.8735(11) 0.4132(10) 0.075(4) Uani 1 1 d .
H18 H 1.0965 0.9093 0.4578 0.089 Uiso 1 1 calc R
C19 C 1.2814(19) 0.8496(11) 0.4384(11) 0.075(4) Uani 1 1 d .
H19 H 1.3438 0.8706 0.4993 0.091 Uiso 1 1 calc R
C20 C 1.3350(17) 0.7933(10) 0.3698(11) 0.069(4) Uani 1 1 d .
C21 C 1.234(2) 0.7631(11) 0.2809(11) 0.074(4) Uani 1 1 d .
H21 H 1.2650 0.7241 0.2353 0.088 Uiso 1 1 calc R
C22 C 1.095(2) 0.7872(12) 0.2570(11) 0.079(4) Uani 1 1 d .
H22 H 1.0334 0.7660 0.1960 0.095 Uiso 1 1 calc R
C23 C 1.4872(19) 0.7680(12) 0.3941(11) 0.075(4) Uani 1 1 d .
C24 C 1.6154(19) 0.8393(13) 0.4593(11) 0.082(5) Uani 1 1 d .
H24 H 1.6025 0.9026 0.4904 0.098 Uiso 1 1 calc R
C25 C 1.770(2) 0.8208(14) 0.4823(12) 0.095(5) Uani 1 1 d .
H25 H 1.8579 0.8722 0.5241 0.114 Uiso 1 1 calc R
C26 C 1.783(2) 0.7227(16) 0.4392(14) 0.098(6) Uani 1 1 d .
H26 H 1.8773 0.7040 0.4576 0.117 Uiso 1 1 calc R
C27 C 1.652(3) 0.6526(15) 0.3681(14) 0.103(6) Uani 1 1 d .
H27 H 1.6641 0.5912 0.3326 0.124 Uiso 1 1 calc R
C28 C 1.507(2) 0.6745(13) 0.3510(13) 0.091(5) Uani 1 1 d .
H28 H 1.4194 0.6237 0.3083 0.109 Uiso 1 1 calc R
C29 C 0.5422(17) 0.6319(10) 0.1258(10) 0.067(4) Uani 1 1 d .
C30 C 0.4516(17) 0.5357(11) 0.1015(9) 0.066(4) Uani 1 1 d .
C31 C 0.220(2) 0.3788(12) 0.0689(12) 0.094(5) Uani 1 1 d .
C32 C 0.3549(19) 0.3471(11) 0.0972(10) 0.075(4) Uani 1 1 d .
C33 C 0.483(2) 0.2604(13) 0.2222(12) 0.104(6) Uani 1 1 d D
H33A H 0.4883 0.1960 0.2343 0.125 Uiso 1 1 calc R
H33B H 0.5874 0.2924 0.2246 0.125 Uiso 1 1 calc R
C37 C -0.042(3) 0.386(3) 0.1139(17) 0.163(12) Uani 1 1 d .
H37A H -0.0510 0.4472 0.0971 0.196 Uiso 1 1 calc R
H37B H -0.1483 0.3488 0.1051 0.196 Uiso 1 1 calc R
C38 C 0.046(3) 0.4188(16) 0.208(2) 0.135(9) Uani 1 1 d .
H38A H 0.1486 0.4619 0.2177 0.162 Uiso 1 1 calc R
H38B H 0.0654 0.3577 0.2234 0.162 Uiso 1 1 calc R
C39 C -0.019(4) 0.477(3) 0.275(3) 0.196(14) Uani 1 1 d .
H39A H -0.1237 0.4343 0.2628 0.235 Uiso 1 1 calc R
H39B H -0.0345 0.5384 0.2605 0.235 Uiso 1 1 calc R
C40 C 0.061(5) 0.511(3) 0.375(3) 0.233(18) Uani 1 1 d .
H40A H 0.0321 0.4572 0.3989 0.350 Uiso 1 1 d R
H40B H 0.0316 0.5717 0.4040 0.350 Uiso 1 1 d R
H40C H 0.1731 0.5272 0.3874 0.350 Uiso 1 1 d R
N1 N 0.7283(17) 0.9849(10) 0.3223(10) 0.085(4) Uani 1 1 d .
N2 N 0.8706(15) 0.9587(9) 0.3443(9) 0.077(4) Uani 1 1 d .
S1 S 0.7454(5) 0.6675(3) 0.1682(3) 0.0752(12) Uani 1 1 d .
S2 S 0.4541(5) 0.7341(3) 0.1127(3) 0.0724(12) Uani 1 1 d .
S3 S 0.5329(5) 0.4310(3) 0.1137(3) 0.0748(12) Uani 1 1 d .
S4 S 0.2475(5) 0.4991(3) 0.0507(3) 0.0779(13) Uani 1 1 d .
S5 S 0.3556(7) 0.2286(3) 0.1108(4) 0.1087(19) Uani 1 1 d .
S6 S 0.0291(7) 0.3064(5) 0.0372(5) 0.131(2) Uani 1 1 d .
C34 C 0.448(3) 0.3293(17) 0.2984(14) 0.134(8) Uiso 1 1 d D
H34A H 0.3406 0.3017 0.2949 0.161 Uiso 1 1 calc R
H34B H 0.4548 0.3973 0.2921 0.161 Uiso 1 1 calc R
C35 C 0.560(4) 0.340(3) 0.390(2) 0.249(17) Uiso 1 1 d D
H35A H 0.5561 0.2739 0.4002 0.298 Uiso 1 1 calc R
H35B H 0.6685 0.3731 0.3990 0.298 Uiso 1 1 calc R
C36 C 0.490(8) 0.408(5) 0.448(5) 0.46(5) Uiso 1 1 d D
H36A H 0.5703 0.4693 0.4894 0.690 Uiso 1 1 calc R
H36B H 0.4475 0.3717 0.4824 0.690 Uiso 1 1 calc R
H36C H 0.4067 0.4281 0.4105 0.690 Uiso 1 1 calc R

loop_
_atom_site_aniso_label
_atom_site_aniso_U_11
_atom_site_aniso_U_22
_atom_site_aniso_U_33
_atom_site_aniso_U_23
_atom_site_aniso_U_13
_atom_site_aniso_U_12
C1 0.082(11) 0.068(9) 0.075(11) 0.006(8) 0.018(9) 0.020(9)
C2 0.084(13) 0.107(14) 0.081(12) 0.026(11) 0.015(10) 0.005(11)
C3 0.109(15) 0.093(13) 0.138(19) 0.048(13) 0.070(15) 0.034(12)
C4 0.098(14) 0.075(11) 0.133(18) 0.020(11) 0.040(13) 0.018(11)
C5 0.089(12) 0.054(8) 0.148(17) 0.022(10) 0.058(12) 0.015(8)
C6 0.121(14) 0.075(9) 0.078(11) 0.037(8) 0.062(11) 0.052(10)
C7 0.095(11) 0.058(8) 0.065(10) 0.019(7) 0.033(9) 0.026(8)
C8 0.104(13) 0.060(8) 0.062(10) 0.020(7) 0.026(9) 0.024(9)
C9 0.101(12) 0.055(8) 0.043(8) -0.001(6) 0.015(8) 0.016(8)
C10 0.088(11) 0.042(7) 0.078(11) 0.021(7) 0.028(9) -0.001(7)
C11 0.080(10) 0.061(8) 0.053(9) 0.021(7) 0.027(8) 0.027(8)
C12 0.099(12) 0.078(10) 0.074(11) 0.035(8) 0.036(10) 0.024(9)
C13 0.077(9) 0.042(6) 0.049(8) 0.012(6) 0.013(7) 0.012(7)
C14 0.085(10) 0.063(8) 0.059(9) 0.033(7) 0.024(8) 0.013(8)
C15 0.088(10) 0.051(7) 0.052(8) 0.012(6) 0.021(8) 0.021(7)
C16 0.078(10) 0.049(7) 0.058(8) 0.011(6) 0.023(8) 0.008(7)
C17 0.098(11) 0.050(7) 0.066(10) 0.027(7) 0.030(9) 0.014(8)
C18 0.091(12) 0.071(9) 0.058(9) 0.015(7) 0.030(9) 0.014(8)
C19 0.072(10) 0.072(9) 0.064(10) 0.011(8) 0.017(8) -0.001(8)
C20 0.068(10) 0.052(7) 0.076(11) 0.023(7) 0.012(8) 0.005(7)
C21 0.079(11) 0.066(9) 0.067(10) 0.016(7) 0.026(9) -0.001(8)
C22 0.079(11) 0.085(10) 0.064(10) 0.014(8) 0.024(9) 0.013(9)
C23 0.082(11) 0.073(10) 0.070(10) 0.020(8) 0.036(9) 0.007(9)
C24 0.082(11) 0.086(11) 0.070(10) 0.009(9) 0.027(9) 0.025(10)
C25 0.114(15) 0.089(12) 0.076(12) 0.017(9) 0.035(11) 0.023(11)
C26 0.079(12) 0.109(14) 0.114(16) 0.050(13) 0.034(12) 0.021(11)
C27 0.118(16) 0.086(12) 0.114(16) 0.025(11) 0.051(14) 0.043(12)
C28 0.073(11) 0.076(10) 0.105(14) 0.022(10) 0.024(10) -0.003(9)
C29 0.073(9) 0.047(7) 0.077(10) 0.023(7) 0.020(8) 0.013(7)
C30 0.077(10) 0.064(8) 0.053(8) 0.021(7) 0.016(7) 0.015(7)
C31 0.108(14) 0.070(10) 0.091(13) 0.023(9) 0.032(11) -0.001(10)
C32 0.075(10) 0.054(8) 0.069(10) 0.008(7) 0.001(8) 0.007(7)
C33 0.148(17) 0.079(11) 0.105(15) 0.046(10) 0.045(13) 0.053(12)
C37 0.13(2) 0.26(4) 0.094(18) 0.06(2) 0.008(15) 0.08(2)
C38 0.129(19) 0.096(14) 0.21(3) 0.051(17) 0.10(2) 0.035(14)
C39 0.13(2) 0.25(4) 0.23(4) 0.09(3) 0.09(3) 0.04(3)
C40 0.23(4) 0.23(4) 0.21(4) 0.06(3) 0.04(3) 0.07(3)
N1 0.094(10) 0.073(8) 0.081(10) 0.031(7) 0.015(8) 0.021(8)
N2 0.078(9) 0.060(7) 0.079(9) 0.019(6) 0.018(7) 0.006(6)
S1 0.084(3) 0.059(2) 0.079(3) 0.0158(19) 0.028(2) 0.0201(19)
S2 0.085(3) 0.0513(19) 0.068(3) 0.0153(17) 0.012(2) 0.0164(19)
S3 0.088(3) 0.061(2) 0.077(3) 0.0259(19) 0.027(2) 0.021(2)
S4 0.081(3) 0.068(2) 0.078(3) 0.028(2) 0.014(2) 0.016(2)
S5 0.143(5) 0.058(2) 0.106(4) 0.031(2) 0.013(3) 0.013(3)
S6 0.092(4) 0.105(4) 0.154(6) 0.041(4) 0.002(4) -0.011(3)

loop_
_atom_type_symbol
_atom_type_description
_atom_type_scat_dispersion_real
_atom_type_scat_dispersion_imag
_atom_type_scat_source
C C 0.0033 0.0016 'International Tables Vol C Tables 4.2.6.8 and 6.1.1.4'
H H 0.0000 0.0000 'International Tables Vol C Tables 4.2.6.8 and 6.1.1.4'
N N 0.0061 0.0033 'International Tables Vol C Tables 4.2.6.8 and 6.1.1.4'
S S 0.1246 0.1234 'International Tables Vol C Tables 4.2.6.8 and 6.1.1.4'

loop_
_geom_angle_atom_site_label_1
_geom_angle_atom_site_label_2
_geom_angle_atom_site_label_3
_geom_angle
C2 C1 C6 119.7(15)
C1 C2 C3 124.7(18)
C2 C3 C4 117.5(19)
C3 C4 C5 118.0(17)
C6 C5 C4 122.0(19)
C1 C6 C5 118.0(16)
C1 C6 C7 122.7(13)
C5 C6 C7 119.3(17)
C8 C7 C12 117.0(15)
C8 C7 C6 122.1(14)
C12 C7 C6 120.7(15)
C7 C8 C9 121.2(14)
C8 C9 C10 121.2(15)
C11 C10 C9 118.3(15)
C11 C10 C13 121.8(13)
C9 C10 C13 119.6(14)
C10 C11 C12 120.1(14)
C11 C12 C7 122.3(16)
N1 C13 C14 124.0(14)
N1 C13 C10 114.9(12)
C14 C13 C10 120.7(13)
C13 C14 C15 117.2(13)
C13 C14 S2 128.0(12)
C15 C14 S2 114.7(10)
C16 C15 C14 118.3(12)
C16 C15 S1 125.2(11)
C14 C15 S1 116.5(11)
C15 C16 N2 121.0(13)
C15 C16 C17 124.1(12)
N2 C16 C17 114.8(12)
C18 C17 C22 118.6(15)
C18 C17 C16 121.8(14)
C22 C17 C16 119.5(14)
C17 C18 C19 120.5(14)
C18 C19 C20 119.6(14)
C21 C20 C19 116.8(14)
C21 C20 C23 122.6(15)
C19 C20 C23 120.6(14)
C22 C21 C20 123.5(15)
C21 C22 C17 120.9(16)
C24 C23 C28 118.0(16)
C24 C23 C20 120.2(14)
C28 C23 C20 121.8(15)
C23 C24 C25 122.5(15)
C26 C25 C24 117.1(17)
C25 C26 C27 119.4(18)
C28 C27 C26 119.8(17)
C23 C28 C27 122.4(17)
C30 C29 S1 125.4(11)
C30 C29 S2 120.2(11)
S1 C29 S2 114.3(8)
C29 C30 S4 124.8(11)
C29 C30 S3 122.2(11)
S4 C30 S3 112.9(8)
C32 C31 S6 126.2(14)
C32 C31 S4 115.5(13)
S6 C31 S4 117.9(12)
C31 C32 S5 123.7(13)
C31 C32 S3 116.7(13)
S5 C32 S3 119.5(10)
C34 C33 S5 119.9(15)
C38 C37 S6 118.3(18)
C37 C38 C39 119(3)
C38 C39 C40 124(3)
C13 N1 N2 119.6(13)
C16 N2 N1 118.9(12)
C29 S1 C15 93.0(7)
C14 S2 C29 92.5(7)
C32 S3 C30 95.7(7)
C30 S4 C31 96.1(8)
C32 S5 C33 103.2(8)
C31 S6 C37 100.9(12)
C33 C34 C35 113(2)
C36 C35 C34 99(4)

loop_
_geom_bond_atom_site_label_1
_geom_bond_atom_site_label_2
_geom_bond_distance
C1 C2 1.34(2)
C1 C6 1.36(2)
C2 C3 1.36(2)
C3 C4 1.38(3)
C4 C5 1.41(2)
C5 C6 1.38(2)
C6 C7 1.49(2)
C7 C8 1.36(2)
C7 C12 1.41(2)
C8 C9 1.36(2)
C9 C10 1.411(19)
C10 C11 1.35(2)
C10 C13 1.50(2)
C11 C12 1.37(2)
C13 N1 1.292(17)
C13 C14 1.365(17)
C14 C15 1.41(2)
C14 S2 1.755(15)
C15 C16 1.365(19)
C15 S1 1.753(12)
C16 N2 1.371(16)
C16 C17 1.49(2)
C17 C18 1.38(2)
C17 C22 1.41(2)
C18 C19 1.42(2)
C19 C20 1.43(2)
C20 C21 1.38(2)
C20 C23 1.45(2)
C21 C22 1.34(2)
C23 C24 1.36(2)
C23 C28 1.36(2)
C24 C25 1.43(2)
C25 C26 1.39(2)
C26 C27 1.40(2)
C27 C28 1.37(2)
C29 C30 1.341(18)
C29 S1 1.717(15)
C29 S2 1.766(13)
C30 S4 1.733(15)
C30 S3 1.761(14)
C31 C32 1.37(2)
C31 S6 1.717(18)
C31 S4 1.762(18)
C32 S5 1.716(16)
C32 S3 1.742(16)
C33 C34 1.489(10)
C33 S5 1.746(19)
C37 C38 1.42(3)
C37 S6 1.77(3)
C38 C39 1.49(4)
C39 C40 1.49(4)
N1 N2 1.376(17)
C34 C35 1.507(10)
C35 C36 1.498(10)
